data_2006412
loop_
_publ_author_name
'Van Meervelt, Luc'
'Kong Thoo Lin, Paul'

_publ_section_title
;
 5,8-Bis(4-methoxy-2,3,6-trimethylbenzenesulfonyl)-1,4-dioxa-5,8-diazocane
;
_journal_issue 8
_journal_name_full 'Acta Crystallographica Section C'
_journal_page_first 1131
_journal_page_last 1133
_journal_paper_doi 10.1107/S0108270197003806
_journal_volume 53
_journal_year 1997
_chemical_formula_sum 'C24 H34 N2 O8 S2'
_chemical_formula_weight 542.65
_chemical_melting_point .481E-305
_chemical_name_systematic
;
 5,8-di(4-methoxy-2,3,6-trimethylbenzenesulphonyl)-1,4-dioxa-5,8-diazaocane
;
_space_group_IT_number 2
_symmetry_cell_setting triclinic
_symmetry_space_group_name_Hall '-P 1'
_symmetry_space_group_name_H-M 'P -1'
_audit_creation_method SHELXL
_cell_angle_alpha 74.490(10)
_cell_angle_beta 80.000(10)
_cell_angle_gamma 83.130(10)
_cell_formula_units_Z 2
_cell_length_a 9.0790(10)
_cell_length_b 10.188(2)
_cell_length_c 14.920(2)
_cell_measurement_reflns_used 20
_cell_measurement_temperature 289(2)
_cell_measurement_theta_max 19
_cell_measurement_theta_min 11
_cell_volume 1305.7(3)
_diffrn_ambient_temperature 289(2)
_diffrn_measurement_device 'Siemens P4-PC diffractometer'
_diffrn_measurement_method '2\q/\w scans'
_diffrn_radiation_monochromator graphite
_diffrn_radiation_source 'fine-focus sealed tube'
_diffrn_radiation_type CuK\a
_diffrn_radiation_wavelength 1.54178
_diffrn_reflns_av_R_equivalents 0.0389
_diffrn_reflns_av_sigmaI/netI 0.0409
_diffrn_reflns_limit_h_max 8
_diffrn_reflns_limit_h_min -1
_diffrn_reflns_limit_k_max 9
_diffrn_reflns_limit_k_min -9
_diffrn_reflns_limit_l_max 14
_diffrn_reflns_limit_l_min -14
_diffrn_reflns_number 3455
_diffrn_reflns_theta_max 50.44
_diffrn_reflns_theta_min 3.11
_diffrn_standards_decay_% 5
_diffrn_standards_interval_count 97
_diffrn_standards_number 3
_exptl_absorpt_coefficient_mu 2.282
_exptl_absorpt_correction_type none
_exptl_crystal_colour white
_exptl_crystal_density_diffrn 1.380
_exptl_crystal_density_method 'not measured'
_exptl_crystal_description block
_exptl_crystal_F_000 576
_exptl_crystal_size_max 0.40
_exptl_crystal_size_mid 0.35
_exptl_crystal_size_min 0.20
_refine_diff_density_max 0.33
_refine_diff_density_min -0.35
_refine_ls_extinction_coef 0.0012(5)
_refine_ls_extinction_method 'SHELXL93 (Sheldrick, 1993)'
_refine_ls_goodness_of_fit_all 1.061
_refine_ls_goodness_of_fit_obs 1.094
_refine_ls_hydrogen_treatment 'H atoms riding with U(H) = 1.2U~eq~(C)'
_refine_ls_matrix_type full
_refine_ls_number_parameters 326
_refine_ls_number_reflns 2682
_refine_ls_number_restraints 0
_refine_ls_restrained_S_all 1.061
_refine_ls_restrained_S_obs 1.094
_refine_ls_R_factor_all 0.0604
_refine_ls_R_factor_obs .0580
_refine_ls_shift/esd_max 0.001
_refine_ls_shift/esd_mean 0.000
_refine_ls_structure_factor_coef Fsqd
_refine_ls_weighting_details 'w = 1/[\s^2^(Fo^2^)+(0.0979P)^2^+1.6198P] where P=(Fo^2^+2Fc^2^)/3'
_refine_ls_weighting_scheme calc
_refine_ls_wR_factor_all 0.1652
_refine_ls_wR_factor_obs .1628
_reflns_number_observed 2479
_reflns_number_total 2684
_reflns_observed_criterion >2sigma(I)
_cod_data_source_file mu1298.cif
_cod_data_source_block kong3
_cod_depositor_comments
;
The following automatic conversions were performed:
'_symmetry_cell_setting' value 'Triclinic' changed to 'triclinic'
according to '/home/saulius/struct/CIF-dictionaries/cif_core.dic'
dictionary named 'cif_core.dic' version 2.4.1 from 2010-06-29.

Automatic conversion script
Id: cif_fix_enum 1527 2010-12-29 10:47:43Z saulius 

The following automatic conversions were performed:

'_symmetry_cell_setting' value 'Triclinic' changed to 'triclinic'
according to /home/saulius/struct/CIF-dictionaries/cif_core.dic
dictionary named 'cif_core.dic' version 2.4.1 from 2010-06-29.

Automatic conversion script
Id: cif_fix_values 1715 2011-07-08 13:25:40Z adriana 

The following automatic conversions were performed:

'_refine_ls_weighting_scheme' value 'calc w =
1/[\s^2^(Fo^2^)+(0.0979P)^2^+1.6198P] where P=(Fo^2^+2Fc^2^)/3' was
changed to 'calc'. New tag '_refine_ls_weighting_details' was
created. The value of the new tag was set to 'w =
1/[\s^2^(Fo^2^)+(0.0979P)^2^+1.6198P] where P=(Fo^2^+2Fc^2^)/3'.

Automatic conversion script
Id: cif_fix_values 3143 2015-03-26 13:38:13Z robertas 
;
_cod_database_code 2006412
_cod_database_fobs_code 2006412

loop_
_symmetry_equiv_pos_as_xyz
'x, y, z'
'-x, -y, -z'

loop_
_atom_site_aniso_label
_atom_site_aniso_U_11
_atom_site_aniso_U_22
_atom_site_aniso_U_33
_atom_site_aniso_U_12
_atom_site_aniso_U_13
_atom_site_aniso_U_23
N1 .044(2) .034(2) .051(2) .0098(16) -.0181(17) -.0126(17)
O2 .0445(19) .0436(17) .0483(17) .0136(14) -.0156(14) -.0099(14)
C3 .043(3) .048(3) .057(3) .014(2) -.015(2) -.022(2)
C4 .047(3) .050(3) .056(3) .018(2) -.019(2) -.019(2)
O5 .0546(19) .054(2) .0500(18) .0055(15) -.0124(15) -.0151(15)
N6 .049(2) .042(2) .048(2) .0139(17) -.0197(18) -.0151(17)
C7 .062(3) .044(3) .061(3) .015(2) -.030(2) -.015(2)
C8 .046(3) .044(3) .067(3) .017(2) -.021(2) -.021(2)
S9 .0407(7) .0454(7) .0652(8) .0073(5) -.0189(6) -.0200(6)
O10 .064(2) .058(2) .085(2) .0191(17) -.0408(19) -.0195(18)
O11 .0432(18) .063(2) .087(2) -.0051(16) .0039(17) -.0262(18)
C12 .040(2) .044(3) .046(3) .001(2) -.019(2) -.012(2)
C13 .047(3) .042(3) .041(2) -.003(2) -.021(2) -.005(2)
C14 .037(2) .044(3) .040(2) .003(2) -.018(2) -.007(2)
C15 .037(2) .045(3) .046(3) .006(2) -.015(2) -.015(2)
C16 .047(3) .038(3) .050(3) .002(2) -.013(2) -.007(2)
C17 .042(3) .042(3) .045(2) .001(2) -.017(2) -.012(2)
C18 .076(4) .051(3) .062(3) -.002(3) -.018(3) -.004(2)
C19 .057(3) .067(3) .053(3) .000(2) -.008(2) -.007(2)
O20 .054(2) .051(2) .062(2) .0064(16) -.0065(16) -.0136(16)
C21 .060(3) .054(3) .072(3) .015(2) -.015(3) -.017(3)
C22 .065(3) .051(3) .057(3) -.002(2) -.003(2) -.011(2)
S23 .0656(9) .0403(7) .0556(8) .0109(6) -.0272(6) -.0151(6)
O24 .074(2) .076(2) .086(2) .0415(19) -.037(2) -.048(2)
O25 .105(3) .0413(19) .076(2) -.0076(19) -.046(2) .0042(18)
C26 .046(3) .038(2) .040(2) .007(2) -.012(2) -.011(2)
C27 .038(3) .050(3) .040(2) .006(2) -.009(2) -.014(2)
C28 .040(3) .053(3) .035(2) .000(2) -.0019(19) -.010(2)
C29 .046(3) .051(3) .037(2) .007(2) -.014(2) -.008(2)
C30 .037(3) .060(3) .053(3) .001(2) -.007(2) -.021(3)
C31 .044(3) .043(3) .042(2) .001(2) -.004(2) -.012(2)
C32 .042(3) .074(4) .067(3) .000(2) -.008(2) -.010(3)
C33 .056(3) .072(3) .056(3) .000(3) -.007(2) .002(3)
O34 .045(2) .070(2) .064(2) .0068(16) -.0198(16) -.0029(18)
C35 .054(4) .074(4) .092(4) .010(3) -.028(3) -.014(3)
C36 .062(3) .057(3) .076(4) -.005(3) -.006(3) -.002(3)

loop_
_atom_site_label
_atom_site_fract_x
_atom_site_fract_y
_atom_site_fract_z
_atom_site_U_iso_or_equiv
_atom_site_thermal_displace_type
_atom_site_calc_flag
_atom_site_refinement_flags
_atom_site_occupancy
_atom_site_disorder_group
_atom_site_type_symbol
N1 .4214(4) 1.2252(3) .3267(2) .0425(9) Uani d . 1 . N
O2 .3553(3) 1.3342(3) .25808(19) .0462(8) Uani d . 1 . O
C3 .1972(5) 1.3520(4) .2862(3) .0480(11) Uani d . 1 . C
H3A .1647 1.4483 .2669 .058 Uiso calc R 1 . H
H3B .1753 1.3231 .3542 .058 Uiso calc R 1 . H
C4 .1100(5) 1.2727(4) .2447(3) .0501(12) Uani d . 1 . C
H4A .0037 1.2925 .2633 .060 Uiso calc R 1 . H
H4B .1311 1.3022 .1766 .060 Uiso calc R 1 . H
O5 .1461(3) 1.1276(3) .2742(2) .0529(8) Uani d . 1 . O
N6 .2764(4) 1.0868(3) .2147(2) .0457(9) Uani d . 1 . N
C7 .3948(5) 1.0225(4) .2732(3) .0546(13) Uani d . 1 . C
H7A .4530 .9518 .2468 .066 Uiso calc R 1 . H
H7B .3479 .9794 .3361 .066 Uiso calc R 1 . H
C8 .4977(5) 1.1231(4) .2790(3) .0510(12) Uani d . 1 . C
H8A .5786 1.0745 .3123 .061 Uiso calc R 1 . H
H8B .5415 1.1688 .2159 .061 Uiso calc R 1 . H
S9 .54209(12) 1.29984(11) .37046(8) .0488(4) Uani d . 1 . S
O10 .6003(4) 1.1887(3) .4409(2) .0672(10) Uani d . 1 . O
O11 .6479(3) 1.3708(3) .2972(2) .0646(9) Uani d . 1 . O
C12 .4146(5) 1.4144(4) .4208(3) .0421(11) Uani d . 1 . C
C13 .3183(5) 1.3626(4) .5075(3) .0426(11) Uani d . 1 . C
C14 .2145(4) 1.4523(4) .5452(3) .0403(11) Uani d . 1 . C
C15 .2020(5) 1.5892(4) .4958(3) .0417(11) Uani d . 1 . C
C16 .2926(5) 1.6375(4) .4125(3) .0456(11) Uani d . 1 . C
H16 .2822 1.7298 .3820 .055 Uiso calc R 1 . H
C17 .3995(5) 1.5523(4) .3725(3) .0421(11) Uani d . 1 . C
C18 .3248(6) 1.2131(5) .5585(4) .0642(14) Uani d . 1 . C
H18A .4011 1.1637 .5245 .077 Uiso calc R 1 . H
H18B .2295 1.1782 .5629 .077 Uiso calc R 1 . H
H18C .3481 1.2024 .6205 .077 Uiso calc R 1 . H
C19 .1134(5) 1.4101(5) .6375(3) .0608(13) Uani d . 1 . C
H19A .0514 1.4883 .6500 .073 Uiso calc R 1 . H
H19B .1732 1.3732 .6869 .073 Uiso calc R 1 . H
H19C .0512 1.3421 .6345 .073 Uiso calc R 1 . H
O20 .0928(3) 1.6692(3) .5355(2) .0569(9) Uani d . 1 . O
C21 .0768(6) 1.8118(5) .4918(4) .0627(14) Uani d . 1 . C
H21A -.0035 1.8546 .5277 .075 Uiso calc R 1 . H
H21B .0545 1.8250 .4292 .075 Uiso calc R 1 . H
H21C .1685 1.8519 .4889 .075 Uiso calc R 1 . H
C22 .4890(6) 1.6184(5) .2799(3) .0592(13) Uani d . 1 . C
H22A .4570 1.7138 .2621 .071 Uiso calc R 1 . H
H22B .4736 1.5756 .2326 .071 Uiso calc R 1 . H
H22C .5936 1.6079 .2860 .071 Uiso calc R 1 . H
S23 .21868(14) .98015(11) .16080(8) .0523(4) Uani d . 1 . S
O24 .3524(4) .9385(4) .1058(3) .0743(11) Uani d . 1 . O
O25 .1380(4) .8759(3) .2272(2) .0733(11) Uani d . 1 . O
C26 .0982(5) 1.0953(4) .0888(3) .0412(11) Uani d . 1 . C
C27 .1624(5) 1.2065(4) .0194(3) .0424(11) Uani d . 1 . C
C28 .0677(5) 1.3045(4) -.0329(3) .0435(11) Uani d . 1 . C
C29 -.0847(5) 1.2871(4) -.0164(3) .0448(11) Uani d . 1 . C
C30 -.1443(5) 1.1763(5) .0474(3) .0487(12) Uani d . 1 . C
H30 -.2463 1.1661 .0538 .058 Uiso calc R 1 . H
C31 -.0545(5) 1.0778(4) .1031(3) .0436(11) Uani d . 1 . C
C32 .3270(5) 1.2264(5) -.0008(4) .0629(14) Uani d . 1 . C
H32A .3793 1.1533 .0398 .076 Uiso calc R 1 . H
H32B .3432 1.3120 .0099 .076 Uiso calc R 1 . H
H32C .3638 1.2266 -.0652 .076 Uiso calc R 1 . H
C33 .1262(6) 1.4278(5) -.1046(3) .0654(14) Uani d . 1 . C
H33A .0447 1.4822 -.1333 .078 Uiso calc R 1 . H
H33B .1988 1.3992 -.1520 .078 Uiso calc R 1 . H
H33C .1725 1.4810 -.0746 .078 Uiso calc R 1 . H
O34 -.1705(3) 1.3903(3) -.0689(2) .0618(9) Uani d . 1 . O
C35 -.3294(6) 1.3829(6) -.0523(4) .0738(16) Uani d . 1 . C
H35A -.3752 1.4602 -.0934 .089 Uiso calc R 1 . H
H35B -.3668 1.3832 .0119 .089 Uiso calc R 1 . H
H35C -.3528 1.3003 -.0642 .089 Uiso calc R 1 . H
C36 -.1344(6) .9633(5) .1719(4) .0683(15) Uani d . 1 . C
H36A -.2393 .9761 .1665 .082 Uiso calc R 1 . H
H36B -.1215 .9624 .2346 .082 Uiso calc R 1 . H
H36C -.0935 .8780 .1586 .082 Uiso calc R 1 . H

loop_
_atom_type_symbol
_atom_type_description
_atom_type_scat_dispersion_real
_atom_type_scat_dispersion_imag
_atom_type_scat_source
C C 0.0181 0.0091 'International Tables Vol C Tables 4.2.6.8 and 6.1.1.4'
H H 0.0000 0.0000 'International Tables Vol C Tables 4.2.6.8 and 6.1.1.4'
N N 0.0311 0.0180 'International Tables Vol C Tables 4.2.6.8 and 6.1.1.4'
O O 0.0492 0.0322 'International Tables Vol C Tables 4.2.6.8 and 6.1.1.4'
S S 0.3331 0.5567 'International Tables Vol C Tables 4.2.6.8 and 6.1.1.4'

loop_
_geom_angle_atom_site_label_1
_geom_angle_atom_site_label_2
_geom_angle_atom_site_label_3
_geom_angle
_geom_angle_publ_flag
O2 N1 C8 108.0(3) yes
O2 N1 S9 105.7(2) yes
C8 N1 S9 112.6(3) yes
C3 O2 N1 110.3(3) yes
O2 C3 C4 112.7(3) yes
O2 C3 H3A 109.1(2) ?
C4 C3 H3A 109.1(2) ?
O2 C3 H3B 109.1(2) ?
C4 C3 H3B 109.1(2) ?
H3A C3 H3B 107.8 ?
O5 C4 C3 112.5(3) yes
O5 C4 H4A 109.1(2) ?
C3 C4 H4A 109.1(2) ?
O5 C4 H4B 109.1(2) ?
C3 C4 H4B 109.1(2) ?
H4A C4 H4B 107.8 ?
N6 O5 C4 110.6(3) yes
O5 N6 C7 109.0(3) yes
O5 N6 S23 106.2(2) yes
C7 N6 S23 113.4(3) yes
N6 C7 C8 112.5(4) yes
N6 C7 H7A 109.1(2) ?
C8 C7 H7A 109.1(2) ?
N6 C7 H7B 109.1(2) ?
C8 C7 H7B 109.1(3) ?
H7A C7 H7B 107.8 ?
N1 C8 C7 112.6(4) yes
N1 C8 H8A 109.1(2) ?
C7 C8 H8A 109.1(2) ?
N1 C8 H8B 109.1(2) ?
C7 C8 H8B 109.1(3) ?
H8A C8 H8B 107.8 ?
O11 S9 O10 117.1(2) yes
O11 S9 N1 111.16(19) yes
O10 S9 N1 103.58(18) yes
O11 S9 C12 111.2(2) yes
O10 S9 C12 112.1(2) yes
N1 S9 C12 100.04(18) yes
C17 C12 C13 120.6(4) ?
C17 C12 S9 119.8(3) ?
C13 C12 S9 119.3(3) ?
C14 C13 C12 119.2(4) ?
C14 C13 C18 118.6(4) ?
C12 C13 C18 122.2(4) ?
C13 C14 C15 119.0(4) ?
C13 C14 C19 123.5(4) ?
C15 C14 C19 117.5(4) ?
O20 C15 C16 123.2(4) ?
O20 C15 C14 115.3(4) ?
C16 C15 C14 121.5(4) ?
C15 C16 C17 121.7(4) ?
C15 C16 H16 119.1(3) ?
C17 C16 H16 119.1(2) ?
C12 C17 C16 117.9(4) ?
C12 C17 C22 126.0(4) ?
C16 C17 C22 116.1(4) ?
C13 C18 H18A 109.5(3) ?
C13 C18 H18B 109.5(3) ?
H18A C18 H18B 109.5 ?
C13 C18 H18C 109.5(2) ?
H18A C18 H18C 109.5 ?
H18B C18 H18C 109.5 ?
C14 C19 H19A 109.5(3) ?
C14 C19 H19B 109.5(2) ?
H19A C19 H19B 109.5 ?
C14 C19 H19C 109.5(3) ?
H19A C19 H19C 109.5 ?
H19B C19 H19C 109.5 ?
C15 O20 C21 118.9(3) ?
O20 C21 H21A 109.5(2) ?
O20 C21 H21B 109.5(2) ?
H21A C21 H21B 109.5 ?
O20 C21 H21C 109.5(2) ?
H21A C21 H21C 109.5 ?
H21B C21 H21C 109.5 ?
C17 C22 H22A 109.5(2) ?
C17 C22 H22B 109.5(2) ?
H22A C22 H22B 109.5 ?
C17 C22 H22C 109.5(2) ?
H22A C22 H22C 109.5 ?
H22B C22 H22C 109.5 ?
O25 S23 O24 117.4(2) yes
O25 S23 N6 110.89(19) yes
O24 S23 N6 104.1(2) yes
O25 S23 C26 111.1(2) yes
O24 S23 C26 111.4(2) yes
N6 S23 C26 100.38(18) yes
C31 C26 C27 122.0(4) ?
C31 C26 S23 120.2(3) ?
C27 C26 S23 117.8(3) ?
C28 C27 C26 118.7(4) ?
C28 C27 C32 117.5(4) ?
C26 C27 C32 123.8(4) ?
C27 C28 C29 118.6(4) ?
C27 C28 C33 121.9(4) ?
C29 C28 C33 119.5(4) ?
C30 C29 O34 123.0(4) ?
C30 C29 C28 122.2(4) ?
O34 C29 C28 114.9(4) ?
C29 C30 C31 121.2(4) ?
C29 C30 H30 119.4(3) ?
C31 C30 H30 119.4(3) ?
C26 C31 C30 117.3(4) ?
C26 C31 C36 126.9(4) ?
C30 C31 C36 115.8(4) ?
C27 C32 H32A 109.5(3) ?
C27 C32 H32B 109.5(3) ?
H32A C32 H32B 109.5 ?
C27 C32 H32C 109.5(3) ?
H32A C32 H32C 109.5 ?
H32B C32 H32C 109.5 ?
C28 C33 H33A 109.5(3) ?
C28 C33 H33B 109.5(3) ?
H33A C33 H33B 109.5 ?
C28 C33 H33C 109.5(3) ?
H33A C33 H33C 109.5 ?
H33B C33 H33C 109.5 ?
C29 O34 C35 118.0(4) ?
O34 C35 H35A 109.5(3) ?
O34 C35 H35B 109.5(3) ?
H35A C35 H35B 109.5 ?
O34 C35 H35C 109.5(3) ?
H35A C35 H35C 109.5 ?
H35B C35 H35C 109.5 ?
C31 C36 H36A 109.5(3) ?
C31 C36 H36B 109.5(3) ?
H36A C36 H36B 109.5 ?
C31 C36 H36C 109.5(3) ?
H36A C36 H36C 109.5 ?
H36B C36 H36C 109.5 ?

loop_
_geom_bond_atom_site_label_1
_geom_bond_atom_site_label_2
_geom_bond_site_symmetry_2
_geom_bond_distance
_geom_bond_publ_flag
N1 O2 . 1.445(4) yes
N1 C8 . 1.456(5) yes
N1 S9 . 1.708(4) yes
O2 C3 . 1.428(5) yes
C3 C4 . 1.501(6) yes
C3 H3A . .9700 ?
C3 H3B . .9700 ?
C4 O5 . 1.439(5) yes
C4 H4A . .9700 ?
C4 H4B . .9700 ?
O5 N6 . 1.440(4) yes
N6 C7 . 1.482(6) yes
N6 S23 . 1.689(4) yes
C7 C8 . 1.495(6) yes
C7 H7A . .9700 ?
C7 H7B . .9700 ?
C8 H8A . .9700 ?
C8 H8B . .9700 ?
S9 O11 . 1.421(3) yes
S9 O10 . 1.441(3) yes
S9 C12 . 1.763(4) yes
C12 C17 . 1.400(6) ?
C12 C13 . 1.438(6) ?
C13 C14 . 1.387(6) ?
C13 C18 . 1.508(6) ?
C14 C15 . 1.394(6) ?
C14 C19 . 1.504(6) ?
C15 O20 . 1.364(5) ?
C15 C16 . 1.370(6) ?
C16 C17 . 1.388(6) ?
C16 H16 . .9300 ?
C17 C22 . 1.505(6) ?
C18 H18A . .9600 ?
C18 H18B . .9600 ?
C18 H18C . .9600 ?
C19 H19A . .9600 ?
C19 H19B . .9600 ?
C19 H19C . .9600 ?
O20 C21 . 1.426(5) ?
C21 H21A . .9600 ?
C21 H21B . .9600 ?
C21 H21C . .9600 ?
C22 H22A . .9600 ?
C22 H22B . .9600 ?
C22 H22C . .9600 ?
S23 O25 . 1.420(4) yes
S23 O24 . 1.430(4) yes
S23 C26 . 1.776(4) yes
C26 C31 . 1.391(6) ?
C26 C27 . 1.420(6) ?
C27 C28 . 1.398(6) ?
C27 C32 . 1.500(6) ?
C28 C29 . 1.387(6) ?
C28 C33 . 1.501(6) ?
C29 C30 . 1.366(6) ?
C29 O34 . 1.379(5) ?
C30 C31 . 1.399(6) ?
C30 H30 . .9300 ?
C31 C36 . 1.498(6) ?
C32 H32A . .9600 ?
C32 H32B . .9600 ?
C32 H32C . .9600 ?
C33 H33A . .9600 ?
C33 H33B . .9600 ?
C33 H33C . .9600 ?
O34 C35 . 1.428(6) ?
C35 H35A . .9600 ?
C35 H35B . .9600 ?
C35 H35C . .9600 ?
C36 H36A . .9600 ?
C36 H36B . .9600 ?
C36 H36C . .9600 ?

loop_
_geom_torsion_atom_site_label_1
_geom_torsion_atom_site_label_2
_geom_torsion_atom_site_label_3
_geom_torsion_atom_site_label_4
_geom_torsion
_geom_torsion_publ_flag
C8 N1 O2 C3 122.2(3) no
S9 N1 O2 C3 -117.1(3) no
N1 O2 C3 C4 -93.6(4) no
O2 C3 C4 O5 61.9(5) no
C3 C4 O5 N6 -85.1(4) no
C4 O5 N6 C7 120.3(3) no
C4 O5 N6 S23 -117.1(3) no
O5 N6 C7 C8 -91.6(4) no
S23 N6 C7 C8 150.2(3) no
O2 N1 C8 C7 -85.5(4) no
S9 N1 C8 C7 158.2(3) no
N6 C7 C8 N1 64.7(5) no
O2 N1 S9 O11 -55.6(3) no
C8 N1 S9 O11 62.1(3) no
O2 N1 S9 O10 177.8(2) no
C8 N1 S9 O10 -64.6(3) no
O2 N1 S9 C12 62.0(3) no
C8 N1 S9 C12 179.6(3) no
O11 S9 C12 C17 17.4(4) no
O10 S9 C12 C17 150.7(3) no
N1 S9 C12 C17 -100.1(3) no
O11 S9 C12 C13 -167.8(3) no
O10 S9 C12 C13 -34.5(4) no
N1 S9 C12 C13 74.7(3) no
C17 C12 C13 C14 -3.0(6) no
S9 C12 C13 C14 -177.8(3) no
C17 C12 C13 C18 176.2(4) no
S9 C12 C13 C18 1.5(6) no
C12 C13 C14 C15 2.8(6) no
C18 C13 C14 C15 -176.5(4) no
C12 C13 C14 C19 -177.1(4) no
C18 C13 C14 C19 3.7(6) no
C13 C14 C15 O20 177.1(3) no
C19 C14 C15 O20 -3.0(5) no
C13 C14 C15 C16 -1.8(6) no
C19 C14 C15 C16 178.0(4) no
O20 C15 C16 C17 -177.9(4) no
C14 C15 C16 C17 1.0(6) no
C13 C12 C17 C16 2.2(6) no
S9 C12 C17 C16 176.9(3) no
C13 C12 C17 C22 -177.8(4) no
S9 C12 C17 C22 -3.1(6) no
C15 C16 C17 C12 -1.2(6) no
C15 C16 C17 C22 178.8(4) no
C16 C15 O20 C21 -3.8(6) no
C14 C15 O20 C21 177.2(4) no
O5 N6 S23 O25 -50.7(3) no
C7 N6 S23 O25 69.1(3) no
O5 N6 S23 O24 -177.8(2) no
C7 N6 S23 O24 -58.1(3) no
O5 N6 S23 C26 66.8(3) no
C7 N6 S23 C26 -173.4(3) no
O25 S23 C26 C31 1.2(4) no
O24 S23 C26 C31 134.1(4) no
N6 S23 C26 C31 -116.1(4) no
O25 S23 C26 C27 179.3(3) no
O24 S23 C26 C27 -47.8(4) no
N6 S23 C26 C27 62.0(3) no
C31 C26 C27 C28 3.1(6) no
S23 C26 C27 C28 -174.9(3) no
C31 C26 C27 C32 -177.6(4) no
S23 C26 C27 C32 4.4(6) no
C26 C27 C28 C29 -1.6(6) no
C32 C27 C28 C29 179.0(4) no
C26 C27 C28 C33 177.5(4) no
C32 C27 C28 C33 -1.9(6) no
C27 C28 C29 C30 -1.5(6) no
C33 C28 C29 C30 179.4(4) no
C27 C28 C29 O34 178.1(4) no
C33 C28 C29 O34 -1.0(6) no
O34 C29 C30 C31 -176.2(4) no
C28 C29 C30 C31 3.4(7) no
C27 C26 C31 C30 -1.3(6) no
S23 C26 C31 C30 176.6(3) no
C27 C26 C31 C36 178.2(4) no
S23 C26 C31 C36 -3.8(6) no
C29 C30 C31 C26 -1.9(6) no
C29 C30 C31 C36 178.5(4) no
C30 C29 O34 C35 2.8(6) no
C28 C29 O34 C35 -176.8(4) no

loop_
_cod_related_entry_id
_cod_related_entry_database
_cod_related_entry_code
1 ChemSpider 878676
